data_1521181
loop_
_publ_author_name
'Hoppe, R.'
'Fischer, D.'
'Schneider, J.'

_publ_section_title
;
 Zur Kenntnis von Oxyden A (M O4): Ueber Li Mn O4, K Mn O4, Rb Mn O4, Cs
 Mn O4 sowie Rb I O4 und Cs I O4. (-Was heisst eigentlich "Die
 Kristallstruktur von..."?-)
;
_journal_name_full 'Zeitschrift fuer Anorganische und Allgemeine Chemie'
_journal_page_first 1135
_journal_page_last 1142
_journal_volume 625
_journal_year 1999
_chemical_formula_sum 'Cs Mn O4'
_chemical_name_systematic 'Cs (Mn O4)'
_space_group_IT_number 62
_symmetry_space_group_name_Hall '-P 2ac 2n'
_symmetry_space_group_name_H-M 'P n m a'
_cell_angle_alpha 90
_cell_angle_beta 90
_cell_angle_gamma 90
_cell_formula_units_Z 4
_cell_length_a 10.063
_cell_length_b 5.8012
_cell_length_c 7.9435
_cell_volume 463.721
_citation_journal_id_ASTM ZAACAB
_cod_data_source_file Hoppe_ZAACAB_1999_785.cif
_cod_data_source_block Cs1Mn1O4
_cod_original_cell_volume 463.7215
_cod_original_formula_sum 'Cs1 Mn1 O4'
_cod_database_code 1521181

loop_
_symmetry_equiv_pos_as_xyz
x,y,z
-x+1/2,-y,z+1/2
x+1/2,-y+1/2,-z+1/2
-x,y+1/2,-z
-x,-y,-z
x-1/2,y,-z-1/2
-x-1/2,y-1/2,z-1/2
x,-y-1/2,z

loop_
_atom_site_label
_atom_site_type_symbol
_atom_site_fract_x
_atom_site_fract_y
_atom_site_fract_z
_atom_site_occupancy
_atom_site_U_iso_or_equiv
Mn1 Mn+7 0.4502 0.25 0.2044 1 0.0
O1 O-2 0.3505 0.25 0.0468 1 0.0
Cs1 Cs+1 0.3102 0.25 0.6534 1 0.0
O3 O-2 0.4211 0.0251 0.3163 1 0.0
O2 O-2 0.603 0.25 0.1482 1 0.0
